data_4349399
loop_
_publ_author_name
'Wu, Jianfeng'
'Li, Xiao-Lei'
'Zhao, Lang'
'Guo, Mei'
'Tang, Jinkui'

_publ_section_title
;
 Enhancement of Magnetocaloric Effect through Fixation of Carbon Dioxide:
 Molecular Assembly from Ln<sub>4</sub> to Ln<sub>4</sub> Cluster Pairs.
;
_journal_issue 7
_journal_name_full 'Inorganic chemistry'
_journal_page_first 4104
_journal_page_last 4111
_journal_paper_doi 10.1021/acs.inorgchem.7b00094
_journal_volume 56
_journal_year 2017
_chemical_formula_moiety 'C80 H70 Ho4 N4 O21'
_chemical_formula_sum 'C80 H70 Ho4 N4 O21'
_chemical_formula_weight 2083.12
_space_group_crystal_system triclinic
_space_group_IT_number 2
_space_group_name_Hall '-P 1'
_space_group_name_H-M_alt 'P -1'
_atom_sites_solution_hydrogens geom
_atom_sites_solution_primary direct
_audit_creation_date 2017-02-18
_audit_creation_method
;
Olex2 1.2-beta
(compiled 2016.12.12 svn.r3370 for OlexSys, GUI svn.r5282)
;
_cell_angle_alpha 102.220(2)
_cell_angle_beta 106.205(2)
_cell_angle_gamma 90.864(2)
_cell_formula_units_Z 2
_cell_length_a 14.909(2)
_cell_length_b 15.2038(19)
_cell_length_c 20.541(3)
_cell_measurement_reflns_used 9997
_cell_measurement_temperature 296(2)
_cell_measurement_theta_max 26.22
_cell_measurement_theta_min 2.19
_cell_volume 4356.1(10)
_computing_cell_refinement 'SAINT v7.68A (Bruker, 2009)'
_computing_data_collection 'SAINT v7.68A (Bruker, 2009)'
_computing_data_reduction 'SAINT v7.68A (Bruker, 2009)'
_computing_molecular_graphics 'Olex2 (Dolomanov et al., 2009)'
_computing_publication_material 'Olex2 (Dolomanov et al., 2009)'
_computing_structure_refinement 'ShelXL (Sheldrick, 2015)'
_computing_structure_solution 'ShelXS (Sheldrick, 2008)'
_diffrn_ambient_temperature 296.15
_diffrn_measured_fraction_theta_full 0.993
_diffrn_measured_fraction_theta_max 0.977
_diffrn_measurement_device_type 'CCD area detector'
_diffrn_measurement_method 'phi and omega scans'
_diffrn_radiation_monochromator graphite
_diffrn_radiation_type MoK\a
_diffrn_radiation_wavelength 0.71073
_diffrn_reflns_av_R_equivalents 0.0369
_diffrn_reflns_av_unetI/netI 0.0735
_diffrn_reflns_Laue_measured_fraction_full 0.993
_diffrn_reflns_Laue_measured_fraction_max 0.977
_diffrn_reflns_limit_h_max 16
_diffrn_reflns_limit_h_min -18
_diffrn_reflns_limit_k_max 18
_diffrn_reflns_limit_k_min -17
_diffrn_reflns_limit_l_max 24
_diffrn_reflns_limit_l_min -25
_diffrn_reflns_number 27652
_diffrn_reflns_point_group_measured_fraction_full 0.993
_diffrn_reflns_point_group_measured_fraction_max 0.977
_diffrn_reflns_theta_full 25.242
_diffrn_reflns_theta_max 26.40
_diffrn_reflns_theta_min 1.06
_exptl_absorpt_coefficient_mu 3.660
_exptl_absorpt_correction_T_max 0.464
_exptl_absorpt_correction_T_min 0.448
_exptl_absorpt_correction_type multi-scan
_exptl_crystal_colour yellow
_exptl_crystal_density_diffrn 1.588
_exptl_crystal_description block
_exptl_crystal_F_000 2028
_exptl_crystal_size_max 0.23
_exptl_crystal_size_mid 0.22
_exptl_crystal_size_min 0.21
_refine_diff_density_max 1.669
_refine_diff_density_min -1.143
_refine_diff_density_rms 0.113
_refine_ls_extinction_method none
_refine_ls_goodness_of_fit_ref 0.939
_refine_ls_hydrogen_treatment constr
_refine_ls_matrix_type full
_refine_ls_number_parameters 916
_refine_ls_number_reflns 17467
_refine_ls_number_restraints 102
_refine_ls_restrained_S_all 0.952
_refine_ls_R_factor_all 0.0635
_refine_ls_R_factor_gt 0.0387
_refine_ls_shift/su_max 0.001
_refine_ls_shift/su_mean 0.000
_refine_ls_structure_factor_coef Fsqd
_refine_ls_weighting_details 'w=1/[\s^2^(Fo^2^)+(0.0271P)^2^] where P=(Fo^2^+2Fc^2^)/3'
_refine_ls_weighting_scheme calc
_refine_ls_wR_factor_gt 0.0782
_refine_ls_wR_factor_ref 0.0880
_reflns_Friedel_coverage 0.000
_reflns_number_gt 11970
_reflns_number_total 17467
_reflns_threshold_expression 'I > 2\s(I)'
_cod_data_source_file ic7b00094_si_002.cif
_cod_data_source_block Ho4
_cod_depositor_comments
;
The following automatic conversions were performed:

data item '_exptl_absorpt_correction_type' value 'multi_scan' was
changed to 'multi-scan' in accordance with the
/home/saulius/struct/COD-crude-data/automatic-downloads/DataCite-retrospective/ACS/depositions/lib/dictionaries/cif_core.dic
dictionary named 'cif_core.dic' version 2.4.2 last updated on
2011-04-26.

Automatic conversion script
Id: cif_fix_values 6909 2019-04-08 15:41:33Z antanas 
;
_cod_original_cell_volume 4356.3(10)
_cod_database_code 4349399
_shelx_shelxl_version_number 2014/7
_shelx_space_group_comment
;
The symmetry employed for this shelxl refinement is uniquely defined
by the following loop, which should always be used as a source of
symmetry information in preference to the above space-group names.
They are only intended as comments.
;
_olex2_refinement_description
;
1. Fixed Uiso
 At 1.2 times of:
  All C(H) groups, All C(H,H) groups
 At 1.5 times of:
  All C(H,H,H) groups
2. Rigid bond restraints
 C75, C80, C79, C80, C57, C58, C75, C76
 with sigma for 1-2 distances of 0.01 and sigma for 1-3 distances of 0.01
3. Uiso/Uaniso restraints and constraints
Uanis(O21) \\sim Ueq, Uanis(C15) \\sim Ueq, Uanis(C23) \\sim Ueq, Uanis(C30)
\\sim Ueq, Uanis(C38) \\sim Ueq, Uanis(C50) \\sim Ueq, Uanis(C55) \\sim Ueq,
Uanis(C56) \\sim Ueq, Uanis(C57) \\sim Ueq, Uanis(C70) \\sim Ueq, Uanis(C71)
\\sim Ueq, Uanis(C72) \\sim Ueq, Uanis(C77) \\sim Ueq, Uanis(C78) \\sim Ueq,
Uanis(C79) \\sim Ueq, Uanis(C80) \\sim Ueq: with sigma of 0.01 and sigma for
terminal atoms of 0.02
4.a Ternary CH refined with riding coordinates:
 C10(H10), C29(H29)
4.b Secondary CH2 refined with riding coordinates:
 C11(H11A,H11B), C28(H28A,H28B)
4.c Aromatic/amide H refined with riding coordinates:
 C3(H3), C4(H4), C5(H5), C8(H8), C12(H12), C14(H14), C15(H15), C16(H16),
 C22(H22), C23(H23), C24(H24), C27(H27), C31(H31), C33(H33), C34(H34), C35(H35),
  C41(H41), C42(H42), C43(H43), C44(H44), C45(H45), C48(H48), C49(H49),
 C50(H50), C51(H51), C52(H52), C55(H55), C56(H56), C57(H57), C58(H58), C59(H59),
  C62(H62), C63(H63), C64(H64), C65(H65), C66(H66), C69(H69), C70(H70),
 C71(H71), C72(H72), C73(H73), C76(H76), C77(H77), C78(H78), C79(H79), C80(H80)
4.d Fitted hexagon refined as free rotating group:
 C2(C3,C4,C5,C6,C7), C13(C14,C15,C16,C17,C18), C40(C41,C42,C43,C44,C45),
 C61(C62,C63,C64,C65,C66), C68(C69,C70,C71,C72,C73), C75(C76,C77,C78,C79,C80)
4.e Idealised Me refined as rotating group:
 C1(H1A,H1B,H1C), C9(H9A,H9B,H9C), C19(H19A,H19B,H19C), C20(H20A,H20B,H20C),
 C30(H30A,H30B,H30C), C38(H38A,H38B,H38C)
;
_olex2_submission_special_instructions 'No special instructions were received'

loop_
_space_group_symop_operation_xyz
'x, y, z'
'-x, -y, -z'

loop_
_atom_site_label
_atom_site_type_symbol
_atom_site_fract_x
_atom_site_fract_y
_atom_site_fract_z
_atom_site_U_iso_or_equiv
_atom_site_adp_type
_atom_site_occupancy
_atom_site_site_symmetry_order
_atom_site_calc_flag
_atom_site_refinement_flags_posn
_atom_site_refinement_flags_adp
C1 C 1.1436(6) 0.3266(5) 0.5233(3) 0.078(2) Uani 1 1 d . .
H1A H 1.1995 0.3649 0.5324 0.118 Uiso 1 1 calc GR .
H1B H 1.1593 0.2653 0.5217 0.118 Uiso 1 1 calc GR .
H1C H 1.1146 0.3456 0.5597 0.118 Uiso 1 1 calc GR .
C2 C 1.0731(3) 0.4171(2) 0.4456(2) 0.0492(16) Uani 1 1 d . .
C3 C 1.1070(3) 0.4948(3) 0.49727(16) 0.065(2) Uani 1 1 d G .
H3 H 1.1353 0.4905 0.5428 0.077 Uiso 1 1 calc R .
C4 C 1.0985(3) 0.5790(2) 0.4809(2) 0.072(2) Uani 1 1 d G .
H4 H 1.1211 0.6311 0.5155 0.087 Uiso 1 1 calc R .
C5 C 1.0561(3) 0.58551(19) 0.4128(2) 0.075(2) Uani 1 1 d G .
H5 H 1.0504 0.6419 0.4019 0.090 Uiso 1 1 calc R .
C6 C 1.0222(3) 0.5078(3) 0.36109(18) 0.0551(17) Uani 1 1 d G .
C7 C 1.0307(3) 0.4235(2) 0.37746(18) 0.0479(16) Uani 1 1 d G .
C8 C 0.9874(5) 0.5221(4) 0.2917(4) 0.066(2) Uani 1 1 d . .
H8 H 0.9879 0.5822 0.2884 0.079 Uiso 1 1 calc R .
C9 C 1.0118(7) 0.4928(6) 0.1382(4) 0.103(3) Uani 1 1 d . .
H9A H 1.0665 0.5285 0.1697 0.155 Uiso 1 1 calc GR .
H9B H 0.9942 0.5135 0.0957 0.155 Uiso 1 1 calc GR .
H9C H 1.0253 0.4306 0.1284 0.155 Uiso 1 1 calc GR .
C10 C 0.9307(6) 0.5020(5) 0.1716(4) 0.077(2) Uani 1 1 d . .
H10 H 0.9215 0.5663 0.1852 0.093 Uiso 1 1 calc R .
C11 C 0.8408(6) 0.4545(5) 0.1234(4) 0.086(3) Uani 1 1 d . .
H11A H 0.7906 0.4668 0.1448 0.103 Uiso 1 1 calc R .
H11B H 0.8251 0.4760 0.0807 0.103 Uiso 1 1 calc R .
C12 C 0.8334(5) 0.3168(5) 0.0447(4) 0.068(2) Uani 1 1 d . .
H12 H 0.8131 0.3518 0.0121 0.082 Uiso 1 1 calc R .
C13 C 0.8413(3) 0.2222(2) 0.0172(2) 0.0562(17) Uani 1 1 d . .
C14 C 0.8338(3) 0.1974(3) -0.0533(2) 0.078(2) Uani 1 1 d G .
H14 H 0.8230 0.2404 -0.0802 0.094 Uiso 1 1 calc R .
C15 C 0.8425(3) 0.1083(3) -0.08369(14) 0.076(2) Uani 1 1 d G U
H15 H 0.8375 0.0918 -0.1309 0.091 Uiso 1 1 calc R .
C16 C 0.8587(3) 0.0441(2) -0.0435(2) 0.0617(19) Uani 1 1 d G .
H16 H 0.8645 -0.0155 -0.0638 0.074 Uiso 1 1 calc R .
C17 C 0.8661(3) 0.0688(2) 0.02703(19) 0.0499(16) Uani 1 1 d G .
C18 C 0.8574(3) 0.1579(3) 0.05741(14) 0.0461(15) Uani 1 1 d G .
C19 C 0.8959(5) -0.0792(4) 0.0456(3) 0.0640(19) Uani 1 1 d . .
H19A H 0.8436 -0.1100 0.0081 0.096 Uiso 1 1 calc GR .
H19B H 0.9074 -0.1101 0.0831 0.096 Uiso 1 1 calc GR .
H19C H 0.9504 -0.0784 0.0296 0.096 Uiso 1 1 calc GR .
C20 C 1.1507(5) 0.0841(4) 0.4679(3) 0.0638(19) Uani 1 1 d . .
H20A H 1.1936 0.1218 0.5084 0.096 Uiso 1 1 calc GR .
H20B H 1.1781 0.0744 0.4301 0.096 Uiso 1 1 calc GR .
H20C H 1.1374 0.0271 0.4777 0.096 Uiso 1 1 calc GR .
C21 C 1.0094(5) 0.1366(4) 0.4926(3) 0.0509(16) Uani 1 1 d . .
C22 C 1.0348(5) 0.1165(5) 0.5570(3) 0.069(2) Uani 1 1 d . .
H22 H 1.0922 0.0936 0.5733 0.083 Uiso 1 1 calc R .
C23 C 0.9742(6) 0.1308(6) 0.5972(4) 0.077(2) Uani 1 1 d . U
H23 H 0.9908 0.1171 0.6408 0.093 Uiso 1 1 calc R .
C24 C 0.8901(6) 0.1648(5) 0.5738(3) 0.067(2) Uani 1 1 d . .
H24 H 0.8506 0.1755 0.6020 0.080 Uiso 1 1 calc R .
C25 C 0.8628(5) 0.1838(4) 0.5074(3) 0.0515(17) Uani 1 1 d . .
C26 C 0.9240(5) 0.1709(4) 0.4662(3) 0.0471(16) Uani 1 1 d . .
C27 C 0.7748(5) 0.2208(4) 0.4884(3) 0.062(2) Uani 1 1 d . .
H27 H 0.7453 0.2354 0.5233 0.075 Uiso 1 1 calc R .
C28 C 0.6465(5) 0.2811(5) 0.4236(4) 0.069(2) Uani 1 1 d . .
H28A H 0.6581 0.3425 0.4199 0.083 Uiso 1 1 calc R .
H28B H 0.6273 0.2838 0.4653 0.083 Uiso 1 1 calc R .
C29 C 0.5689(5) 0.2338(5) 0.3615(4) 0.072(2) Uani 1 1 d . .
H29 H 0.5169 0.2727 0.3545 0.087 Uiso 1 1 calc R .
C30 C 0.5335(6) 0.1445(6) 0.3701(5) 0.110(3) Uani 1 1 d . U
H30A H 0.4941 0.1109 0.3261 0.166 Uiso 1 1 calc GR .
H30B H 0.4981 0.1552 0.4032 0.166 Uiso 1 1 calc GR .
H30C H 0.5857 0.1108 0.3865 0.166 Uiso 1 1 calc GR .
C31 C 0.5526(5) 0.2419(4) 0.2450(4) 0.0635(19) Uani 1 1 d . .
H31 H 0.5006 0.2725 0.2503 0.076 Uiso 1 1 calc R .
C32 C 0.5674(4) 0.2251(4) 0.1768(3) 0.0507(16) Uani 1 1 d . .
C33 C 0.5048(5) 0.2614(5) 0.1261(4) 0.0657(19) Uani 1 1 d . .
H33 H 0.4631 0.3017 0.1390 0.079 Uiso 1 1 calc R .
C34 C 0.5044(5) 0.2380(5) 0.0582(4) 0.073(2) Uani 1 1 d . .
H34 H 0.4639 0.2641 0.0256 0.088 Uiso 1 1 calc R .
C35 C 0.5630(5) 0.1767(5) 0.0372(4) 0.067(2) Uani 1 1 d . .
H35 H 0.5617 0.1600 -0.0093 0.080 Uiso 1 1 calc R .
C36 C 0.6236(4) 0.1406(4) 0.0866(3) 0.0479(15) Uani 1 1 d . .
C37 C 0.6309(4) 0.1672(4) 0.1573(3) 0.0457(15) Uani 1 1 d . .
C38 C 0.6505(5) 0.0138(5) 0.0044(3) 0.072(2) Uani 1 1 d . U
H38A H 0.5850 -0.0030 -0.0051 0.108 Uiso 1 1 calc GR .
H38B H 0.6847 -0.0391 0.0050 0.108 Uiso 1 1 calc GR .
H38C H 0.6596 0.0419 -0.0311 0.108 Uiso 1 1 calc GR .
C39 C 0.7613(4) -0.0033(4) 0.3107(3) 0.0452(15) Uani 1 1 d . .
C40 C 0.7585(3) -0.1010(2) 0.3073(2) 0.0463(15) Uani 1 1 d . .
C41 C 0.7027(3) -0.1383(3) 0.3401(2) 0.065(2) Uani 1 1 d G .
H41 H 0.6670 -0.1017 0.3637 0.078 Uiso 1 1 calc R .
C42 C 0.7001(3) -0.2304(3) 0.3377(2) 0.085(3) Uani 1 1 d G .
H42 H 0.6628 -0.2554 0.3597 0.102 Uiso 1 1 calc R .
C43 C 0.7534(4) -0.2851(2) 0.3025(3) 0.088(3) Uani 1 1 d G .
H43 H 0.7517 -0.3467 0.3009 0.105 Uiso 1 1 calc R .
C44 C 0.8092(3) -0.2478(3) 0.2697(2) 0.075(2) Uani 1 1 d G .
H44 H 0.8448 -0.2844 0.2461 0.090 Uiso 1 1 calc R .
C45 C 0.8118(3) -0.1557(3) 0.2720(2) 0.0578(18) Uani 1 1 d G .
H45 H 0.8491 -0.1307 0.2501 0.069 Uiso 1 1 calc R .
C46 C 1.0855(4) 0.2347(4) 0.1981(3) 0.0456(15) Uani 1 1 d . .
C47 C 1.1700(4) 0.1959(4) 0.1836(3) 0.0439(14) Uani 1 1 d . .
C48 C 1.2040(5) 0.2213(5) 0.1338(3) 0.0585(18) Uani 1 1 d . .
H48 H 1.1739 0.2624 0.1091 0.070 Uiso 1 1 calc R .
C49 C 1.2826(5) 0.1851(6) 0.1211(4) 0.074(2) Uani 1 1 d . .
H49 H 1.3051 0.2017 0.0872 0.089 Uiso 1 1 calc R .
C50 C 1.3287(6) 0.1251(6) 0.1570(4) 0.081(2) Uani 1 1 d . U
H50 H 1.3825 0.1018 0.1482 0.097 Uiso 1 1 calc R .
C51 C 1.2946(5) 0.1001(5) 0.2060(4) 0.074(2) Uani 1 1 d . .
H51 H 1.3250 0.0592 0.2307 0.089 Uiso 1 1 calc R .
C52 C 1.2148(5) 0.1355(4) 0.2190(3) 0.0588(18) Uani 1 1 d . .
H52 H 1.1915 0.1178 0.2522 0.071 Uiso 1 1 calc R .
C53 C 1.0257(5) -0.0080(4) 0.2554(3) 0.0449(15) Uani 1 1 d . .
C54 C 1.0863(5) -0.0836(4) 0.2532(3) 0.0491(16) Uani 1 1 d . .
C55 C 1.1798(5) -0.0678(5) 0.2916(4) 0.071(2) Uani 1 1 d . U
H55 H 1.2029 -0.0108 0.3193 0.085 Uiso 1 1 calc R .
C56 C 1.2382(7) -0.1361(7) 0.2889(5) 0.097(3) Uani 1 1 d . U
H56 H 1.3014 -0.1257 0.3137 0.116 Uiso 1 1 calc R .
C57 C 1.2030(9) -0.2188(8) 0.2496(6) 0.117(4) Uani 1 1 d . U
H57 H 1.2435 -0.2647 0.2483 0.140 Uiso 1 1 calc R .
C58 C 1.1126(8) -0.2384(6) 0.2121(4) 0.098(3) Uani 1 1 d . U
H58 H 1.0906 -0.2968 0.1870 0.117 Uiso 1 1 calc R .
C59 C 1.0517(6) -0.1678(5) 0.2121(4) 0.078(2) Uani 1 1 d . .
H59 H 0.9896 -0.1780 0.1848 0.093 Uiso 1 1 calc R .
C60 C 0.7490(5) 0.3775(4) 0.2797(4) 0.0542(17) Uani 1 1 d . .
C61 C 0.6803(3) 0.4460(3) 0.2795(3) 0.0598(18) Uani 1 1 d . .
C62 C 0.6600(4) 0.4867(3) 0.3405(2) 0.071(2) Uani 1 1 d G .
H62 H 0.6919 0.4726 0.3824 0.085 Uiso 1 1 calc R .
C63 C 0.5919(4) 0.5483(3) 0.3389(3) 0.098(3) Uani 1 1 d G .
H63 H 0.5783 0.5755 0.3797 0.117 Uiso 1 1 calc R .
C64 C 0.5441(3) 0.5693(3) 0.2763(4) 0.112(4) Uani 1 1 d G .
H64 H 0.4986 0.6105 0.2752 0.135 Uiso 1 1 calc R .
C65 C 0.5644(4) 0.5287(4) 0.2153(3) 0.098(3) Uani 1 1 d G .
H65 H 0.5324 0.5427 0.1734 0.117 Uiso 1 1 calc R .
C66 C 0.6325(4) 0.4670(3) 0.2169(2) 0.079(2) Uani 1 1 d G .
H66 H 0.6460 0.4398 0.1761 0.095 Uiso 1 1 calc R .
C67 C 0.7017(5) -0.1484(5) 0.1157(3) 0.0568(18) Uani 1 1 d . .
C68 C 0.6127(3) -0.1542(3) 0.1352(2) 0.0558(18) Uani 1 1 d . .
C69 C 0.5747(4) -0.0754(3) 0.1596(2) 0.073(2) Uani 1 1 d G .
H69 H 0.6048 -0.0195 0.1640 0.088 Uiso 1 1 calc R .
C70 C 0.4917(4) -0.0801(4) 0.1775(3) 0.102(3) Uani 1 1 d G U
H70 H 0.4663 -0.0274 0.1939 0.122 Uiso 1 1 calc R .
C71 C 0.4467(3) -0.1637(5) 0.1710(3) 0.111(3) Uani 1 1 d G U
H71 H 0.3912 -0.1668 0.1829 0.133 Uiso 1 1 calc R .
C72 C 0.4847(4) -0.2425(4) 0.1466(3) 0.114(3) Uani 1 1 d G U
H72 H 0.4546 -0.2983 0.1422 0.137 Uiso 1 1 calc R .
C73 C 0.5677(4) -0.2377(3) 0.1287(3) 0.085(2) Uani 1 1 d G .
H73 H 0.5931 -0.2904 0.1123 0.102 Uiso 1 1 calc R .
C74 C 1.2646(6) 0.2508(6) 0.4045(4) 0.082(2) Uani 1 1 d . .
C75 C 1.2957(5) 0.3393(4) 0.3949(4) 0.098(3) Uani 1 1 d . U
C76 C 1.2341(4) 0.3809(5) 0.3486(3) 0.109(3) Uani 1 1 d G U
H76 H 1.1752 0.3527 0.3235 0.130 Uiso 1 1 calc R .
C77 C 1.2607(6) 0.4647(5) 0.3399(4) 0.166(5) Uani 1 1 d G U
H77 H 1.2195 0.4926 0.3090 0.199 Uiso 1 1 calc R .
C78 C 1.3488(7) 0.5069(4) 0.3775(5) 0.228(7) Uani 1 1 d G U
H78 H 1.3666 0.5629 0.3717 0.274 Uiso 1 1 calc R .
C79 C 1.4103(5) 0.4652(6) 0.4238(5) 0.211(6) Uani 1 1 d G U
H79 H 1.4693 0.4934 0.4490 0.253 Uiso 1 1 calc R .
C80 C 1.3838(5) 0.3814(6) 0.4325(4) 0.172(5) Uani 1 1 d G U
H80 H 1.4250 0.3536 0.4635 0.206 Uiso 1 1 calc R .
Ho1 Ho 1.02409(2) 0.20089(2) 0.34828(2) 0.03955(8) Uani 1 1 d . .
Ho2 Ho 0.82412(2) 0.06307(2) 0.17545(2) 0.03857(8) Uani 1 1 d . .
Ho3 Ho 0.77093(2) 0.18519(2) 0.31911(2) 0.04088(8) Uani 1 1 d . .
Ho4 Ho 0.91513(2) 0.29882(2) 0.21414(2) 0.04159(8) Uani 1 1 d . .
N1 N 0.9561(4) 0.4650(3) 0.2341(3) 0.0602(15) Uani 1 1 d . .
N2 N 0.8509(4) 0.3573(4) 0.1079(3) 0.0591(15) Uani 1 1 d . .
N3 N 0.7313(4) 0.2365(3) 0.4298(3) 0.0529(14) Uani 1 1 d . .
N4 N 0.6047(4) 0.2185(4) 0.2987(3) 0.0595(15) Uani 1 1 d . .
O1 O 0.8841(2) 0.1878(2) 0.26515(17) 0.0356(9) Uani 1 1 d . .
O2 O 1.0794(3) 0.3325(3) 0.4574(2) 0.0555(12) Uani 1 1 d . .
O3 O 0.9988(3) 0.3456(2) 0.32984(19) 0.0479(10) Uani 1 1 d . .
O4 O 0.8616(3) 0.1763(2) 0.12561(18) 0.0455(10) Uani 1 1 d . .
O5 O 0.8754(3) 0.0111(3) 0.06959(19) 0.0500(11) Uani 1 1 d . .
O6 O 1.0655(3) 0.1272(3) 0.4491(2) 0.0542(11) Uani 1 1 d . .
O7 O 0.9070(3) 0.1908(2) 0.40372(18) 0.0426(10) Uani 1 1 d . .
O8 O 0.6965(3) 0.1348(3) 0.20241(18) 0.0454(10) Uani 1 1 d . .
O9 O 0.6837(3) 0.0763(3) 0.07128(19) 0.0520(11) Uani 1 1 d . .
O10 O 0.8096(3) 0.0297(3) 0.27757(18) 0.0463(10) Uani 1 1 d . .
O11 O 0.7213(3) 0.0481(3) 0.3463(2) 0.0601(12) Uani 1 1 d . .
O12 O 1.0511(3) 0.2060(3) 0.24037(19) 0.0448(10) Uani 1 1 d . .
O13 O 1.0471(3) 0.2941(3) 0.1678(2) 0.0594(12) Uani 1 1 d . .
O14 O 0.7813(3) 0.3586(3) 0.2284(2) 0.0608(12) Uani 1 1 d . .
O15 O 0.7715(3) 0.3403(3) 0.3310(2) 0.0591(12) Uani 1 1 d . .
O16 O 1.0490(3) 0.0559(3) 0.30850(19) 0.0510(11) Uani 1 1 d . .
O17 O 0.9540(3) -0.0123(3) 0.2057(2) 0.0503(10) Uani 1 1 d . .
O18 O 0.7462(3) -0.0722(3) 0.1321(2) 0.0575(12) Uani 1 1 d . .
O19 O 0.7247(4) -0.2176(3) 0.0837(3) 0.0873(16) Uani 1 1 d . .
O20 O 1.1808(3) 0.2229(3) 0.3784(2) 0.0651(13) Uani 1 1 d . .
O21 O 1.3233(5) 0.2116(6) 0.4390(4) 0.156(3) Uani 1 1 d . U

loop_
_atom_site_aniso_label
_atom_site_aniso_U_11
_atom_site_aniso_U_22
_atom_site_aniso_U_33
_atom_site_aniso_U_23
_atom_site_aniso_U_13
_atom_site_aniso_U_12
C1 0.102(6) 0.057(4) 0.050(4) 0.005(4) -0.013(4) -0.012(4)
C2 0.058(4) 0.037(3) 0.047(4) 0.003(3) 0.013(3) -0.009(3)
C3 0.074(5) 0.053(4) 0.055(4) -0.006(3) 0.015(4) -0.013(4)
C4 0.088(6) 0.039(4) 0.082(5) -0.010(4) 0.030(5) -0.023(4)
C5 0.096(6) 0.041(4) 0.085(5) 0.004(4) 0.030(5) -0.007(4)
C6 0.076(5) 0.031(3) 0.059(4) 0.004(3) 0.026(4) -0.004(3)
C7 0.049(4) 0.038(3) 0.054(4) -0.001(3) 0.019(3) -0.013(3)
C8 0.091(6) 0.036(4) 0.077(5) 0.014(4) 0.032(4) 0.006(4)
C9 0.144(9) 0.085(6) 0.103(7) 0.046(5) 0.053(6) 0.005(6)
C10 0.116(7) 0.049(4) 0.077(5) 0.028(4) 0.033(5) 0.009(5)
C11 0.124(8) 0.066(5) 0.076(5) 0.038(5) 0.025(5) 0.032(5)
C12 0.088(6) 0.071(5) 0.053(4) 0.040(4) 0.013(4) 0.004(4)
C13 0.059(4) 0.067(5) 0.045(4) 0.020(3) 0.012(3) 0.002(4)
C14 0.103(7) 0.093(6) 0.045(4) 0.027(4) 0.023(4) -0.012(5)
C15 0.087(5) 0.101(5) 0.044(4) 0.020(4) 0.025(4) -0.012(4)
C16 0.073(5) 0.070(5) 0.043(4) 0.006(3) 0.022(3) -0.009(4)
C17 0.045(4) 0.068(4) 0.038(3) 0.017(3) 0.009(3) -0.013(3)
C18 0.046(4) 0.057(4) 0.037(3) 0.010(3) 0.017(3) -0.003(3)
C19 0.078(5) 0.056(4) 0.057(4) -0.007(3) 0.031(4) 0.009(4)
C20 0.071(5) 0.056(4) 0.057(4) 0.015(3) 0.005(4) 0.015(4)
C21 0.060(4) 0.055(4) 0.032(3) 0.009(3) 0.007(3) -0.010(3)
C22 0.070(5) 0.080(5) 0.053(4) 0.028(4) 0.000(4) -0.010(4)
C23 0.083(5) 0.102(6) 0.049(4) 0.031(4) 0.013(4) -0.019(4)
C24 0.084(6) 0.078(5) 0.042(4) 0.015(4) 0.025(4) -0.017(4)
C25 0.067(5) 0.044(4) 0.041(3) 0.007(3) 0.016(3) -0.013(3)
C26 0.067(5) 0.036(3) 0.035(3) 0.006(3) 0.011(3) -0.006(3)
C27 0.089(6) 0.055(4) 0.048(4) 0.002(3) 0.037(4) -0.011(4)
C28 0.073(5) 0.078(5) 0.062(5) 0.011(4) 0.033(4) 0.020(4)
C29 0.062(5) 0.093(6) 0.071(5) 0.015(4) 0.037(4) 0.015(4)
C30 0.097(7) 0.140(8) 0.104(7) 0.019(6) 0.052(6) -0.018(6)
C31 0.048(4) 0.062(5) 0.077(5) 0.005(4) 0.021(4) 0.007(4)
C32 0.043(4) 0.055(4) 0.049(4) 0.007(3) 0.009(3) -0.007(3)
C33 0.053(5) 0.065(5) 0.074(5) 0.017(4) 0.009(4) 0.007(4)
C34 0.069(5) 0.077(5) 0.069(5) 0.028(4) 0.001(4) 0.021(4)
C35 0.059(5) 0.081(5) 0.051(4) 0.020(4) -0.003(4) 0.002(4)
C36 0.041(4) 0.057(4) 0.043(3) 0.011(3) 0.008(3) -0.005(3)
C37 0.046(4) 0.046(4) 0.045(3) 0.013(3) 0.011(3) -0.007(3)
C38 0.059(5) 0.094(6) 0.050(4) 0.001(4) 0.007(3) -0.006(4)
C39 0.050(4) 0.051(4) 0.030(3) 0.007(3) 0.005(3) -0.008(3)
C40 0.054(4) 0.042(4) 0.037(3) 0.013(3) 0.002(3) -0.011(3)
C41 0.076(5) 0.059(4) 0.062(4) 0.021(4) 0.021(4) -0.011(4)
C42 0.097(7) 0.063(5) 0.095(6) 0.036(5) 0.018(5) -0.020(5)
C43 0.104(7) 0.046(5) 0.104(7) 0.027(5) 0.006(5) -0.003(5)
C44 0.091(6) 0.052(5) 0.073(5) 0.012(4) 0.013(4) 0.010(4)
C45 0.068(5) 0.044(4) 0.053(4) 0.012(3) 0.002(3) -0.001(3)
C46 0.051(4) 0.040(4) 0.042(3) 0.002(3) 0.014(3) -0.007(3)
C47 0.045(4) 0.042(3) 0.039(3) 0.003(3) 0.009(3) -0.003(3)
C48 0.059(5) 0.070(5) 0.054(4) 0.017(4) 0.026(3) -0.003(4)
C49 0.063(5) 0.094(6) 0.068(5) 0.004(5) 0.032(4) -0.008(5)
C50 0.062(5) 0.097(6) 0.081(5) 0.001(4) 0.028(4) -0.003(4)
C51 0.061(5) 0.079(5) 0.074(5) 0.016(4) 0.005(4) 0.009(4)
C52 0.054(5) 0.062(4) 0.060(4) 0.012(4) 0.019(3) -0.001(4)
C53 0.061(4) 0.043(4) 0.037(3) 0.017(3) 0.020(3) 0.003(3)
C54 0.069(5) 0.043(4) 0.043(3) 0.016(3) 0.024(3) 0.015(3)
C55 0.073(5) 0.082(5) 0.066(4) 0.029(4) 0.025(4) 0.031(4)
C56 0.092(6) 0.121(6) 0.089(5) 0.040(5) 0.030(5) 0.038(5)
C57 0.145(7) 0.120(7) 0.110(7) 0.051(6) 0.054(5) 0.051(6)
C58 0.170(9) 0.057(5) 0.082(6) 0.013(5) 0.062(6) 0.023(6)
C59 0.127(8) 0.051(4) 0.064(5) 0.014(4) 0.043(5) 0.017(5)
C60 0.051(4) 0.039(4) 0.071(5) 0.006(3) 0.019(4) 0.000(3)
C61 0.058(5) 0.049(4) 0.075(5) 0.008(4) 0.028(4) -0.008(3)
C62 0.076(6) 0.045(4) 0.102(6) 0.019(4) 0.038(5) 0.008(4)
C63 0.113(8) 0.054(5) 0.151(9) 0.014(5) 0.085(7) 0.009(5)
C64 0.082(7) 0.067(6) 0.202(12) 0.053(8) 0.047(8) 0.019(5)
C65 0.087(7) 0.074(6) 0.128(8) 0.027(6) 0.020(6) 0.029(5)
C66 0.076(6) 0.056(5) 0.098(6) 0.017(4) 0.012(5) 0.011(4)
C67 0.067(5) 0.053(4) 0.042(4) 0.004(3) 0.008(3) -0.009(4)
C68 0.056(4) 0.055(4) 0.047(4) 0.018(3) -0.005(3) -0.012(4)
C69 0.050(5) 0.084(6) 0.086(5) 0.038(5) 0.007(4) -0.002(4)
C70 0.092(6) 0.109(6) 0.110(6) 0.035(5) 0.032(5) 0.018(5)
C71 0.091(6) 0.136(7) 0.121(6) 0.043(6) 0.043(5) 0.007(6)
C72 0.102(6) 0.117(7) 0.139(7) 0.054(6) 0.042(5) -0.029(5)
C73 0.089(7) 0.072(5) 0.096(6) 0.035(5) 0.019(5) -0.004(5)
C74 0.054(5) 0.108(7) 0.086(6) 0.038(5) 0.014(5) 0.012(5)
C75 0.070(6) 0.129(8) 0.082(6) 0.008(5) 0.016(4) -0.033(5)
C76 0.079(6) 0.078(6) 0.163(10) 0.014(6) 0.036(5) -0.013(5)
C77 0.142(8) 0.159(8) 0.201(9) 0.046(7) 0.054(7) -0.018(7)
C78 0.218(11) 0.201(10) 0.264(11) 0.080(8) 0.050(8) -0.051(8)
C79 0.180(9) 0.197(9) 0.239(10) 0.071(8) 0.023(8) -0.076(7)
C80 0.129(7) 0.194(8) 0.175(8) 0.054(7) 0.008(6) -0.059(6)
Ho1 0.04675(17) 0.03488(15) 0.03329(14) 0.00540(11) 0.00752(12) -0.00218(12)
Ho2 0.04252(17) 0.04028(15) 0.03143(14) 0.00592(12) 0.01026(12) -0.00321(12)
Ho3 0.04852(18) 0.04002(16) 0.03531(14) 0.00702(12) 0.01530(12) 0.00026(13)
Ho4 0.04961(18) 0.03692(15) 0.04032(15) 0.01239(12) 0.01365(13) 0.00168(13)
N1 0.080(4) 0.044(3) 0.066(4) 0.026(3) 0.025(3) 0.007(3)
N2 0.076(4) 0.059(4) 0.046(3) 0.026(3) 0.013(3) 0.016(3)
N3 0.066(4) 0.048(3) 0.044(3) 0.000(3) 0.022(3) -0.003(3)
N4 0.053(4) 0.077(4) 0.049(3) 0.011(3) 0.019(3) -0.002(3)
O1 0.043(2) 0.032(2) 0.0319(19) 0.0069(16) 0.0111(17) 0.0006(17)
O2 0.075(3) 0.037(2) 0.043(2) 0.0042(19) 0.002(2) -0.004(2)
O3 0.061(3) 0.035(2) 0.045(2) 0.0044(18) 0.014(2) -0.008(2)
O4 0.056(3) 0.048(2) 0.031(2) 0.0103(18) 0.0107(18) -0.004(2)
O5 0.062(3) 0.052(3) 0.036(2) 0.006(2) 0.017(2) -0.003(2)
O6 0.062(3) 0.055(3) 0.044(2) 0.017(2) 0.008(2) 0.009(2)
O7 0.055(3) 0.041(2) 0.033(2) 0.0083(18) 0.0152(18) 0.0001(19)
O8 0.047(3) 0.049(2) 0.038(2) 0.0078(19) 0.0114(19) 0.005(2)
O9 0.046(3) 0.066(3) 0.040(2) 0.010(2) 0.007(2) 0.001(2)
O10 0.056(3) 0.046(2) 0.039(2) 0.0154(19) 0.014(2) -0.006(2)
O11 0.076(3) 0.049(3) 0.069(3) 0.016(2) 0.041(3) 0.005(2)
O12 0.048(3) 0.049(2) 0.043(2) 0.0156(19) 0.0177(19) 0.002(2)
O13 0.061(3) 0.059(3) 0.072(3) 0.034(3) 0.027(2) 0.007(2)
O14 0.073(3) 0.058(3) 0.062(3) 0.023(2) 0.028(3) 0.020(2)
O15 0.076(3) 0.045(3) 0.064(3) 0.017(2) 0.028(2) 0.014(2)
O16 0.064(3) 0.043(2) 0.040(2) 0.009(2) 0.005(2) 0.009(2)
O17 0.051(3) 0.054(3) 0.040(2) 0.001(2) 0.010(2) 0.006(2)
O18 0.056(3) 0.058(3) 0.052(3) 0.006(2) 0.013(2) -0.015(2)
O19 0.091(4) 0.061(3) 0.104(4) -0.007(3) 0.038(3) -0.001(3)
O20 0.047(3) 0.078(3) 0.061(3) 0.006(2) 0.009(2) -0.002(3)
O21 0.071(5) 0.206(8) 0.211(8) 0.126(7) 0.013(5) 0.024(5)

loop_
_atom_type_symbol
_atom_type_description
_atom_type_scat_dispersion_real
_atom_type_scat_dispersion_imag
_atom_type_scat_source
C C 0.0033 0.0016 'International Tables Vol C Tables 4.2.6.8 and 6.1.1.4'
H H 0.0000 0.0000 'International Tables Vol C Tables 4.2.6.8 and 6.1.1.4'
N N 0.0061 0.0033 'International Tables Vol C Tables 4.2.6.8 and 6.1.1.4'
O O 0.0106 0.0060 'International Tables Vol C Tables 4.2.6.8 and 6.1.1.4'
Ho Ho -0.2175 4.6783 'International Tables Vol C Tables 4.2.6.8 and 6.1.1.4'

loop_
_geom_angle_atom_site_label_1
_geom_angle_atom_site_label_2
_geom_angle_atom_site_label_3
_geom_angle
C3 C2 C7 120.0
O2 C2 C3 123.4(3)
O2 C2 C7 116.6(3)
C2 C3 C4 120.0
C3 C4 C5 120.0
C6 C5 C4 120.0
C5 C6 C8 115.1(4)
C7 C6 C5 120.0
C7 C6 C8 124.7(4)
C6 C7 C2 120.0
O3 C7 C2 117.1(3)
O3 C7 C6 122.9(3)
N1 C8 C6 129.7(6)
C11 C10 C9 112.7(7)
N1 C10 C9 109.0(7)
N1 C10 C11 109.1(6)
N2 C11 C10 109.2(6)
N2 C12 C13 127.4(6)
C14 C13 C12 116.2(4)
C14 C13 C18 120.0
C18 C13 C12 123.8(4)
C15 C14 C13 120.0
C14 C15 C16 120.0
C17 C16 C15 120.0
C16 C17 C18 120.0
O5 C17 C16 124.8(3)
O5 C17 C18 115.0(3)
C17 C18 C13 120.0
O4 C18 C13 123.2(3)
O4 C18 C17 116.8(3)
C22 C21 C26 122.2(6)
O6 C21 C22 123.9(7)
O6 C21 C26 113.9(5)
C21 C22 C23 119.1(7)
C24 C23 C22 120.8(7)
C23 C24 C25 120.5(7)
C24 C25 C27 116.2(6)
C26 C25 C24 119.5(7)
C26 C25 C27 124.2(6)
C21 C26 C25 117.8(6)
O7 C26 C21 117.7(6)
O7 C26 C25 124.5(6)
N3 C27 C25 128.1(6)
N3 C28 C29 112.2(6)
C28 C29 C30 112.4(7)
C28 C29 N4 108.4(6)
N4 C29 C30 109.6(6)
N4 C31 C32 125.9(7)
C33 C32 C31 116.6(7)
C37 C32 C31 123.7(6)
C37 C32 C33 119.2(6)
C34 C33 C32 120.6(7)
C33 C34 C35 121.0(7)
C34 C35 C36 118.4(7)
C35 C36 C37 122.5(7)
C35 C36 O9 123.5(6)
O9 C36 C37 114.0(5)
C32 C37 C36 118.0(6)
O8 C37 C32 123.1(5)
O8 C37 C36 118.9(6)
C40 C39 Ho3 178.7(4)
O10 C39 C40 119.0(5)
O10 C39 Ho3 60.6(3)
O11 C39 C40 122.0(5)
O11 C39 Ho3 58.3(3)
O11 C39 O10 118.9(5)
C41 C40 C39 119.5(4)
C41 C40 C45 120.0
C45 C40 C39 120.5(4)
C40 C41 C42 120.0
C43 C42 C41 120.0
C42 C43 C44 120.0
C45 C44 C43 120.0
C44 C45 C40 120.0
C47 C46 Ho4 174.8(4)
O12 C46 C47 119.1(6)
O12 C46 Ho4 62.2(3)
O13 C46 C47 120.4(5)
O13 C46 Ho4 58.5(3)
O13 C46 O12 120.5(6)
C48 C47 C46 119.8(6)
C52 C47 C46 120.5(6)
C52 C47 C48 119.7(7)
C49 C48 C47 119.1(7)
C50 C49 C48 121.7(7)
C51 C50 C49 118.9(8)
C50 C51 C52 120.2(8)
C47 C52 C51 120.4(6)
O16 C53 C54 117.5(6)
O17 C53 C54 118.2(5)
O17 C53 O16 124.3(6)
C55 C54 C53 118.7(6)
C59 C54 C53 120.8(7)
C59 C54 C55 120.4(7)
C56 C55 C54 119.9(8)
C57 C56 C55 119.1(10)
C58 C57 C56 123.5(11)
C57 C58 C59 118.2(9)
C54 C59 C58 118.7(8)
O14 C60 C61 118.1(6)
O14 C60 O15 123.7(6)
O15 C60 C61 118.2(6)
C62 C61 C60 120.8(5)
C62 C61 C66 120.0
C66 C61 C60 119.2(5)
C63 C62 C61 120.0
C62 C63 C64 120.0
C65 C64 C63 120.0
C66 C65 C64 120.0
C65 C66 C61 120.0
O18 C67 C68 117.4(6)
O19 C67 C68 117.8(6)
O19 C67 O18 124.9(7)
C69 C68 C67 119.6(4)
C69 C68 C73 120.0
C73 C68 C67 120.4(4)
C70 C69 C68 120.0
C69 C70 C71 120.0
C70 C71 C72 120.0
C73 C72 C71 120.0
C72 C73 C68 120.0
O20 C74 C75 118.4(7)
O21 C74 C75 117.1(8)
O21 C74 O20 124.5(9)
C76 C75 C74 118.9(6)
C76 C75 C80 120.0
C80 C75 C74 121.1(6)
C75 C76 C77 120.0
C78 C77 C76 120.0
C77 C78 C79 120.0
C80 C79 C78 120.0
C79 C80 C75 120.0
Ho4 Ho1 Ho3 69.500(9)
O1 Ho1 Ho3 36.46(8)
O1 Ho1 Ho4 40.96(8)
O1 Ho1 O2 124.80(13)
O1 Ho1 O3 74.16(12)
O1 Ho1 O6 127.55(13)
O1 Ho1 O7 73.25(12)
O1 Ho1 O12 70.89(12)
O2 Ho1 Ho3 101.88(10)
O2 Ho1 Ho4 105.63(9)
O3 Ho1 Ho3 82.91(10)
O3 Ho1 Ho4 42.00(9)
O3 Ho1 O2 63.82(12)
O3 Ho1 O6 137.48(13)
O3 Ho1 O7 96.92(13)
O3 Ho1 O12 72.22(13)
O6 Ho1 Ho3 97.05(10)
O6 Ho1 Ho4 166.44(10)
O6 Ho1 O2 74.78(13)
O7 Ho1 Ho3 36.85(9)
O7 Ho1 Ho4 102.66(9)
O7 Ho1 O2 77.88(13)
O7 Ho1 O6 63.96(14)
O7 Ho1 O12 144.12(13)
O12 Ho1 Ho3 107.27(9)
O12 Ho1 Ho4 46.52(10)
O12 Ho1 O2 122.76(13)
O12 Ho1 O6 144.64(14)
O16 Ho1 Ho3 101.41(11)
O16 Ho1 Ho4 111.28(9)
O16 Ho1 O1 91.57(13)
O16 Ho1 O2 141.33(13)
O16 Ho1 O3 149.90(13)
O16 Ho1 O6 72.08(14)
O16 Ho1 O7 104.25(14)
O16 Ho1 O12 78.12(13)
O20 Ho1 Ho3 172.97(12)
O20 Ho1 Ho4 112.69(11)
O20 Ho1 O1 148.75(14)
O20 Ho1 O2 71.14(15)
O20 Ho1 O3 94.45(16)
O20 Ho1 O6 80.47(15)
O20 Ho1 O7 137.79(14)
O20 Ho1 O12 77.95(14)
O20 Ho1 O16 84.15(16)
Ho3 Ho2 Ho4 69.328(9)
O1 Ho2 Ho3 40.86(8)
O1 Ho2 Ho4 36.68(8)
O1 Ho2 O4 73.18(12)
O1 Ho2 O5 127.63(12)
O1 Ho2 O8 72.65(13)
O1 Ho2 O9 119.93(13)
O1 Ho2 O10 71.94(12)
O4 Ho2 Ho3 101.76(9)
O4 Ho2 Ho4 36.53(9)
O4 Ho2 O5 64.66(13)
O4 Ho2 O8 93.25(14)
O4 Ho2 O9 70.72(13)
O4 Ho2 O10 144.72(13)
O5 Ho2 Ho3 166.24(9)
O5 Ho2 Ho4 97.04(9)
O5 Ho2 O9 73.84(14)
O8 Ho2 Ho3 41.70(9)
O8 Ho2 Ho4 80.23(9)
O8 Ho2 O5 136.61(13)
O8 Ho2 O9 63.43(13)
O9 Ho2 Ho3 104.66(10)
O9 Ho2 Ho4 95.13(9)
O10 Ho2 Ho3 45.95(10)
O10 Ho2 Ho4 108.34(9)
O10 Ho2 O5 146.06(14)
O10 Ho2 O8 71.49(14)
O10 Ho2 O9 124.12(13)
O17 Ho2 Ho3 111.68(9)
O17 Ho2 Ho4 104.02(10)
O17 Ho2 O1 93.15(13)
O17 Ho2 O4 107.58(14)
O17 Ho2 O5 72.55(14)
O17 Ho2 O8 150.45(13)
O17 Ho2 O9 142.94(13)
O17 Ho2 O10 79.55(14)
O18 Ho2 Ho3 114.10(11)
O18 Ho2 Ho4 167.34(11)
O18 Ho2 O1 152.03(13)
O18 Ho2 O4 133.51(13)
O18 Ho2 O5 78.80(14)
O18 Ho2 O8 94.52(15)
O18 Ho2 O9 72.25(15)
O18 Ho2 O10 80.49(13)
O18 Ho2 O17 86.26(15)
C39 Ho3 Ho1 93.25(13)
C39 Ho3 Ho2 66.96(12)
Ho2 Ho3 Ho1 70.215(9)
N3 Ho3 C39 99.01(17)
N3 Ho3 Ho1 110.96(13)
N3 Ho3 Ho2 165.92(12)
N4 Ho3 C39 102.39(18)
N4 Ho3 Ho1 164.30(13)
N4 Ho3 Ho2 114.61(12)
N4 Ho3 N3 68.28(18)
O1 Ho3 C39 96.48(15)
O1 Ho3 Ho1 36.56(8)
O1 Ho3 Ho2 41.84(8)
O1 Ho3 N3 144.88(15)
O1 Ho3 N4 137.80(15)
O1 Ho3 O8 74.41(13)
O1 Ho3 O10 70.00(12)
O1 Ho3 O11 121.65(14)
O1 Ho3 O15 87.63(14)
O7 Ho3 C39 85.72(15)
O7 Ho3 Ho1 38.67(9)
O7 Ho3 Ho2 101.88(9)
O7 Ho3 N3 74.81(16)
O7 Ho3 N4 142.98(15)
O7 Ho3 O1 75.16(12)
O7 Ho3 O8 144.71(14)
O7 Ho3 O10 83.36(13)
O7 Ho3 O11 88.37(14)
O7 Ho3 O15 94.87(15)
O8 Ho3 C39 80.37(14)
O8 Ho3 Ho1 109.74(10)
O8 Ho3 Ho2 42.84(10)
O8 Ho3 N3 139.26(16)
O8 Ho3 N4 72.09(16)
O8 Ho3 O10 69.73(13)
O8 Ho3 O11 92.60(14)
O8 Ho3 O15 101.30(15)
O10 Ho3 C39 26.84(14)
O10 Ho3 Ho1 74.71(9)
O10 Ho3 Ho2 42.54(8)
O10 Ho3 N3 123.51(15)
O10 Ho3 N4 119.41(15)
O11 Ho3 C39 25.63(14)
O11 Ho3 Ho1 110.27(11)
O11 Ho3 Ho2 91.21(10)
O11 Ho3 N3 75.12(15)
O11 Ho3 N4 84.97(17)
O11 Ho3 O10 52.47(13)
O15 Ho3 C39 175.86(17)
O15 Ho3 Ho1 89.75(11)
O15 Ho3 Ho2 116.83(11)
O15 Ho3 N3 77.23(16)
O15 Ho3 N4 74.70(17)
O15 Ho3 O10 157.30(14)
O15 Ho3 O11 150.23(15)
C46 Ho4 Ho1 69.29(13)
C46 Ho4 Ho2 87.49(12)
Ho1 Ho4 Ho2 70.217(10)
N1 Ho4 C46 99.04(18)
N1 Ho4 Ho1 115.36(13)
N1 Ho4 Ho2 172.56(13)
N2 Ho4 C46 102.90(18)
N2 Ho4 Ho1 171.74(13)
N2 Ho4 Ho2 107.54(13)
N2 Ho4 N1 67.66(18)
N2 Ho4 O12 127.95(16)
O1 Ho4 C46 94.51(16)
O1 Ho4 Ho1 41.01(9)
O1 Ho4 Ho2 37.46(8)
O1 Ho4 N1 144.19(15)
O1 Ho4 N2 140.45(15)
O1 Ho4 O3 74.68(12)
O1 Ho4 O12 68.89(12)
O1 Ho4 O13 120.27(14)
O1 Ho4 O14 88.04(14)
O3 Ho4 C46 84.23(16)
O3 Ho4 Ho1 42.55(9)
O3 Ho4 Ho2 110.50(9)
O3 Ho4 N1 73.93(16)
O3 Ho4 N2 141.57(16)
O3 Ho4 O12 70.60(13)
O3 Ho4 O13 96.98(15)
O4 Ho4 C46 79.53(15)
O4 Ho4 Ho1 101.56(9)
O4 Ho4 Ho2 37.52(9)
O4 Ho4 N1 140.07(15)
O4 Ho4 N2 73.76(16)
O4 Ho4 O1 74.94(12)
O4 Ho4 O3 144.09(13)
O4 Ho4 O12 80.91(13)
O4 Ho4 O13 82.27(14)
O4 Ho4 O14 103.03(15)
O12 Ho4 C46 26.80(14)
O12 Ho4 Ho1 43.88(8)
O12 Ho4 Ho2 72.16(8)
O12 Ho4 N1 115.24(16)
O13 Ho4 C46 26.46(14)
O13 Ho4 Ho1 94.25(10)
O13 Ho4 Ho2 104.51(10)
O13 Ho4 N1 80.44(17)
O13 Ho4 N2 78.50(17)
O13 Ho4 O12 53.23(13)
O14 Ho4 C46 176.80(16)
O14 Ho4 Ho1 111.77(10)
O14 Ho4 Ho2 95.71(11)
O14 Ho4 N1 77.76(17)
O14 Ho4 N2 76.18(17)
O14 Ho4 O3 94.60(15)
O14 Ho4 O12 154.95(13)
O14 Ho4 O13 151.37(15)
C8 N1 C10 116.0(6)
C8 N1 Ho4 128.3(4)
C10 N1 Ho4 115.3(4)
C11 N2 Ho4 112.8(4)
C12 N2 C11 117.7(6)
C12 N2 Ho4 129.3(5)
C27 N3 C28 118.8(6)
C27 N3 Ho3 126.2(5)
C28 N3 Ho3 114.8(4)
C29 N4 Ho3 115.9(4)
C31 N4 C29 116.1(6)
C31 N4 Ho3 126.4(4)
Ho1 O1 Ho2 125.70(16)
Ho3 O1 Ho1 106.97(13)
Ho3 O1 Ho2 97.30(12)
Ho3 O1 Ho4 125.75(16)
Ho4 O1 Ho1 98.03(13)
Ho4 O1 Ho2 105.86(13)
C1 O2 Ho1 125.5(4)
C2 O2 C1 114.9(4)
C2 O2 Ho1 116.0(3)
C7 O3 Ho1 125.8(3)
C7 O3 Ho4 138.7(3)
Ho4 O3 Ho1 95.45(13)
C18 O4 Ho2 120.1(3)
C18 O4 Ho4 133.6(3)
Ho4 O4 Ho2 105.95(13)
C17 O5 C19 119.0(4)
C17 O5 Ho2 115.7(3)
C19 O5 Ho2 124.1(3)
C20 O6 Ho1 122.6(4)
C21 O6 C20 118.5(5)
C21 O6 Ho1 118.5(4)
C26 O7 Ho1 123.1(4)
C26 O7 Ho3 130.6(4)
Ho3 O7 Ho1 104.47(13)
C37 O8 Ho2 123.8(4)
C37 O8 Ho3 133.1(4)
Ho3 O8 Ho2 95.46(14)
C36 O9 C38 116.0(5)
C36 O9 Ho2 115.0(3)
C38 O9 Ho2 127.6(4)
C39 O10 Ho2 150.4(4)
C39 O10 Ho3 92.5(4)
Ho2 O10 Ho3 91.51(12)
C39 O11 Ho3 96.0(3)
C46 O12 Ho1 157.9(4)
C46 O12 Ho4 91.0(4)
Ho1 O12 Ho4 89.59(13)
C46 O13 Ho4 95.0(4)
C60 O14 Ho4 133.1(4)
C60 O15 Ho3 123.2(4)
C53 O16 Ho1 142.5(4)
C53 O17 Ho2 139.5(4)
C67 O18 Ho2 172.4(4)
C74 O20 Ho1 166.8(6)

loop_
_geom_bond_atom_site_label_1
_geom_bond_atom_site_label_2
_geom_bond_distance
C1 O2 1.445(7)
C2 C3 1.3900
C2 C7 1.3900
C2 O2 1.359(5)
C3 C4 1.3900
C4 C5 1.3900
C5 C6 1.3900
C6 C7 1.3900
C6 C8 1.440(8)
C7 O3 1.349(4)
C8 N1 1.270(8)
C9 C10 1.544(11)
C10 C11 1.492(10)
C10 N1 1.467(8)
C11 N2 1.463(8)
C12 C13 1.450(8)
C12 N2 1.265(8)
C13 C14 1.3900
C13 C18 1.3900
C14 C15 1.3900
C15 C16 1.3900
C16 C17 1.3900
C17 C18 1.3900
C17 O5 1.347(5)
C18 O4 1.353(4)
C19 O5 1.426(7)
C20 O6 1.432(7)
C21 C22 1.373(8)
C21 C26 1.393(9)
C21 O6 1.371(7)
C22 C23 1.374(10)
C23 C24 1.363(10)
C24 C25 1.403(8)
C25 C26 1.397(8)
C25 C27 1.421(9)
C26 O7 1.336(6)
C27 N3 1.272(8)
C28 C29 1.498(9)
C28 N3 1.430(8)
C29 C30 1.511(10)
C29 N4 1.505(8)
C31 C32 1.448(9)
C31 N4 1.282(8)
C32 C33 1.406(9)
C32 C37 1.385(9)
C33 C34 1.363(9)
C34 C35 1.372(10)
C35 C36 1.373(8)
C36 C37 1.396(8)
C36 O9 1.382(7)
C37 O8 1.327(7)
C38 O9 1.445(7)
C39 C40 1.471(7)
C39 Ho3 2.833(6)
C39 O10 1.280(6)
C39 O11 1.233(7)
C40 C41 1.3900
C40 C45 1.3900
C41 C42 1.3900
C42 C43 1.3900
C43 C44 1.3900
C44 C45 1.3900
C46 C47 1.478(8)
C46 Ho4 2.814(7)
C46 O12 1.269(6)
C46 O13 1.259(7)
C47 C48 1.379(8)
C47 C52 1.360(8)
C48 C49 1.368(10)
C49 C50 1.367(10)
C50 C51 1.364(10)
C51 C52 1.383(10)
C53 C54 1.474(8)
C53 O16 1.258(6)
C53 O17 1.245(7)
C54 C55 1.386(9)
C54 C59 1.378(9)
C55 C56 1.367(10)
C56 C57 1.350(12)
C57 C58 1.346(13)
C58 C59 1.417(11)
C60 C61 1.472(7)
C60 O14 1.257(7)
C60 O15 1.267(7)
C61 C62 1.3900
C61 C66 1.3900
C62 C63 1.3900
C63 C64 1.3900
C64 C65 1.3900
C65 C66 1.3900
C67 C68 1.496(8)
C67 O18 1.257(7)
C67 O19 1.225(8)
C68 C69 1.3900
C68 C73 1.3900
C69 C70 1.3900
C70 C71 1.3900
C71 C72 1.3900
C72 C73 1.3900
C74 C75 1.486(9)
C74 O20 1.243(8)
C74 O21 1.213(9)
C75 C76 1.3900
C75 C80 1.3900
C76 C77 1.3900
C77 C78 1.3900
C78 C79 1.3900
C79 C80 1.3900
Ho1 Ho3 3.6487(6)
Ho1 Ho4 3.4291(5)
Ho1 O1 2.272(3)
Ho1 O2 2.594(4)
Ho1 O3 2.329(4)
Ho1 O6 2.494(4)
Ho1 O7 2.355(4)
Ho1 O12 2.377(4)
Ho1 O16 2.258(4)
Ho1 O20 2.244(5)
Ho2 Ho3 3.4374(5)
Ho2 Ho4 3.6558(6)
Ho2 O1 2.312(3)
Ho2 O4 2.316(3)
Ho2 O5 2.481(4)
Ho2 O8 2.348(4)
Ho2 O9 2.588(4)
Ho2 O10 2.325(3)
Ho2 O17 2.268(4)
Ho2 O18 2.225(4)
Ho3 N3 2.478(5)
Ho3 N4 2.474(6)
Ho3 O1 2.267(3)
Ho3 O7 2.260(4)
Ho3 O8 2.297(4)
Ho3 O10 2.472(4)
Ho3 O11 2.425(4)
Ho3 O15 2.319(4)
Ho4 N1 2.510(5)
Ho4 N2 2.479(5)
Ho4 O1 2.270(3)
Ho4 O3 2.305(4)
Ho4 O4 2.263(4)
Ho4 O12 2.488(4)
Ho4 O13 2.408(4)
Ho4 O14 2.272(5)

loop_
_smtbx_masks_void_nr
_smtbx_masks_void_average_x
_smtbx_masks_void_average_y
_smtbx_masks_void_average_z
_smtbx_masks_void_volume
_smtbx_masks_void_count_electrons
1 -0.319 0.218 0.718 947.8 219.1
